data_2219978
loop_
_publ_author_name
'Kelly, Mair\'ead E.'
'Wagner, Christoph'
'Schmidt, Harry'

_publ_section_title
;
 Dibromidodimethyldipyridineplatinum(IV)
;
_journal_coeditor_code RZ2250
_journal_issue 11
_journal_name_full 'Acta Crystallographica Section E'
_journal_page_first m1385
_journal_paper_doi 10.1107/S160053680803208X
_journal_volume 64
_journal_year 2008
_chemical_formula_iupac '[Pt Br2 (C H3)2 (C5 H5 N)2]'
_chemical_formula_moiety 'C12 H16 Br2 N2 Pt'
_chemical_formula_sum 'C12 H16 Br2 N2 Pt'
_chemical_formula_weight 543.18
_chemical_name_systematic
;
Dibromidodimethyldipyridineplatinum(IV)
;
_space_group_IT_number 60
_symmetry_cell_setting orthorhombic
_symmetry_space_group_name_Hall '-P 2n 2ab'
_symmetry_space_group_name_H-M 'P b c n'
_atom_sites_solution_hydrogens geom
_atom_sites_solution_primary direct
_atom_sites_solution_secondary difmap
_audit_creation_method SHELXL97
_cell_angle_alpha 90.00
_cell_angle_beta 90.00
_cell_angle_gamma 90.00
_cell_formula_units_Z 4
_cell_length_a 13.297(2)
_cell_length_b 8.2906(15)
_cell_length_c 13.516(3)
_cell_measurement_reflns_used 8000
_cell_measurement_temperature 220(2)
_cell_measurement_theta_max 25.9
_cell_measurement_theta_min 2.2
_cell_volume 1490.0(5)
_computing_cell_refinement 'IPDS (Stoe & Cie, 1999)'
_computing_data_collection 'IPDS (Stoe & Cie, 1999)'
_computing_data_reduction 'IPDS (Stoe & Cie, 1999)'
_computing_molecular_graphics 'ORTEP-3 (Farrugia, 1997)'
_computing_publication_material 'SHELXL97 (Sheldrick, 2008)'
_computing_structure_refinement 'SHELXL97 (Sheldrick, 2008)'
_computing_structure_solution 'SHELXS97 (Sheldrick, 2008)'
_diffrn_ambient_temperature 220(2)
_diffrn_measured_fraction_theta_full 0.992
_diffrn_measured_fraction_theta_max 0.992
_diffrn_measurement_device_type 'Stoe IPDS'
_diffrn_measurement_method 'area detector'
_diffrn_radiation_monochromator graphite
_diffrn_radiation_source 'fine-focus sealed tube'
_diffrn_radiation_type MoK\a
_diffrn_radiation_wavelength 0.71073
_diffrn_reflns_av_R_equivalents 0.1437
_diffrn_reflns_av_sigmaI/netI 0.0651
_diffrn_reflns_limit_h_max 16
_diffrn_reflns_limit_h_min -16
_diffrn_reflns_limit_k_max 10
_diffrn_reflns_limit_k_min -10
_diffrn_reflns_limit_l_max 16
_diffrn_reflns_limit_l_min -16
_diffrn_reflns_number 10568
_diffrn_reflns_theta_full 25.96
_diffrn_reflns_theta_max 25.96
_diffrn_reflns_theta_min 2.90
_exptl_absorpt_coefficient_mu 14.761
_exptl_absorpt_correction_T_max 0.0689
_exptl_absorpt_correction_T_min 0.0236
_exptl_absorpt_correction_type numerical
_exptl_absorpt_process_details '(IPDS; Stoe & Cie, 1999)'
_exptl_crystal_colour orange
_exptl_crystal_density_diffrn 2.421
_exptl_crystal_density_method 'not measured'
_exptl_crystal_description block
_exptl_crystal_F_000 1000
_exptl_crystal_size_max 0.40
_exptl_crystal_size_mid 0.34
_exptl_crystal_size_min 0.30
_refine_diff_density_max 1.707
_refine_diff_density_min -1.684
_refine_ls_extinction_coef 0.0012(2)
_refine_ls_extinction_expression Fc^*^=kFc[1+0.001xFc^2^\l^3^/sin(2\q)]^-1/4^
_refine_ls_extinction_method 'SHELXL97 (Sheldrick, 2008)'
_refine_ls_goodness_of_fit_ref 1.008
_refine_ls_hydrogen_treatment constr
_refine_ls_matrix_type full
_refine_ls_number_parameters 80
_refine_ls_number_reflns 1453
_refine_ls_number_restraints 0
_refine_ls_restrained_S_all 1.008
_refine_ls_R_factor_all 0.0452
_refine_ls_R_factor_gt 0.0366
_refine_ls_shift/su_max 0.002
_refine_ls_shift/su_mean 0.000
_refine_ls_structure_factor_coef Fsqd
_refine_ls_weighting_details 'calc w = 1/[\s^2^(Fo^2^)+(0.0472P)^2^] where P=(Fo^2^+2Fc^2^)/3'
_refine_ls_weighting_scheme calc
_refine_ls_wR_factor_gt 0.0867
_refine_ls_wR_factor_ref 0.0906
_reflns_number_gt 1166
_reflns_number_total 1453
_reflns_threshold_expression I>2\s(I)
_cod_data_source_file rz2250.cif
_cod_data_source_block I
_cod_original_cell_volume 1490.1(5)
_cod_database_code 2219978
_cod_database_fobs_code 2219978

loop_
_symmetry_equiv_pos_as_xyz
'x, y, z'
'-x+1/2, -y+1/2, z+1/2'
'x+1/2, -y+1/2, -z'
'-x, y, -z+1/2'
'-x, -y, -z'
'x-1/2, y-1/2, -z-1/2'
'-x-1/2, y-1/2, z'
'x, -y, z-1/2'

loop_
_atom_site_type_symbol
_atom_site_label
_atom_site_fract_x
_atom_site_fract_y
_atom_site_fract_z
_atom_site_U_iso_or_equiv
_atom_site_adp_type
_atom_site_calc_flag
_atom_site_refinement_flags
_atom_site_occupancy
C C1 0.0667(6) -0.0872(9) 0.6693(6) 0.0487(17) Uani d . 1
H H3 0.1207 -0.1336 0.7069 0.058 Uiso calc R 1
H H1 0.0928 -0.0434 0.6087 0.058 Uiso calc R 1
H H2 0.0179 -0.1690 0.6544 0.058 Uiso calc R 1
C C2 -0.1238(5) 0.4045(8) 0.7975(5) 0.0412(15) Uani d . 1
H H4 -0.1268 0.4089 0.7288 0.049 Uiso calc R 1
C C3 -0.1703(5) 0.5237(9) 0.8514(6) 0.0479(17) Uani d . 1
H H5 -0.2038 0.6070 0.8191 0.057 Uiso calc R 1
C C4 -0.1673(5) 0.5196(10) 0.9542(6) 0.0526(19) Uani d . 1
H H6 -0.1976 0.6001 0.9918 0.063 Uiso calc R 1
C C5 -0.1182(5) 0.3930(10) 0.9987(6) 0.057(2) Uani d . 1
H H7 -0.1161 0.3847 1.0673 0.068 Uiso calc R 1
C C6 -0.0716(4) 0.2771(9) 0.9396(4) 0.0423(15) Uani d . 1
H H8 -0.0373 0.1928 0.9699 0.051 Uiso calc R 1
N N -0.0747(3) 0.2833(7) 0.8400(3) 0.0355(11) Uani d . 1
Br Br -0.14288(5) 0.08616(9) 0.63441(5) 0.0465(2) Uani d . 1
Pt Pt 0.0000 0.09312(4) 0.7500 0.03167(18) Uani d S 1

loop_
_atom_site_aniso_label
_atom_site_aniso_U_11
_atom_site_aniso_U_22
_atom_site_aniso_U_33
_atom_site_aniso_U_12
_atom_site_aniso_U_13
_atom_site_aniso_U_23
C1 0.055(4) 0.047(4) 0.044(4) -0.004(3) 0.007(3) -0.012(3)
C2 0.039(3) 0.045(4) 0.039(4) 0.002(3) -0.001(3) 0.003(3)
C3 0.036(3) 0.044(4) 0.064(5) 0.000(3) 0.004(3) 0.003(4)
C4 0.035(3) 0.062(5) 0.061(5) -0.001(3) 0.010(3) -0.023(4)
C5 0.045(4) 0.087(7) 0.038(4) 0.002(3) 0.006(3) -0.010(4)
C6 0.034(3) 0.063(4) 0.030(3) 0.007(3) -0.002(2) -0.004(3)
N 0.029(2) 0.047(3) 0.030(3) 0.000(2) 0.0029(19) 0.003(2)
Br 0.0385(3) 0.0661(5) 0.0347(4) -0.0103(3) -0.0087(3) 0.0010(3)
Pt 0.0312(2) 0.0397(2) 0.0242(3) 0.000 -0.00189(11) 0.000

loop_
_atom_type_symbol
_atom_type_description
_atom_type_scat_dispersion_real
_atom_type_scat_dispersion_imag
_atom_type_scat_source
C C 0.0033 0.0016 'International Tables Vol C Tables 4.2.6.8 and 6.1.1.4'
H H 0.0000 0.0000 'International Tables Vol C Tables 4.2.6.8 and 6.1.1.4'
N N 0.0061 0.0033 'International Tables Vol C Tables 4.2.6.8 and 6.1.1.4'
Br Br -0.2901 2.4595 'International Tables Vol C Tables 4.2.6.8 and 6.1.1.4'
Pt Pt -1.7033 8.3905 'International Tables Vol C Tables 4.2.6.8 and 6.1.1.4'

loop_
_geom_angle_atom_site_label_1
_geom_angle_atom_site_label_2
_geom_angle_atom_site_label_3
_geom_angle_site_symmetry_1
_geom_angle_site_symmetry_3
_geom_angle
Pt C1 H3 . . 109.5
Pt C1 H1 . . 109.5
H3 C1 H1 . . 109.5
Pt C1 H2 . . 109.5
H3 C1 H2 . . 109.5
H1 C1 H2 . . 109.5
N C2 C3 . . 122.4(7)
N C2 H4 . . 118.8
C3 C2 H4 . . 118.8
C2 C3 C4 . . 119.9(7)
C2 C3 H5 . . 120.0
C4 C3 H5 . . 120.0
C5 C4 C3 . . 117.9(7)
C5 C4 H6 . . 121.0
C3 C4 H6 . . 121.0
C4 C5 C6 . . 119.1(7)
C4 C5 H7 . . 120.4
C6 C5 H7 . . 120.4
N C6 C5 . . 122.2(7)
N C6 H8 . . 118.9
C5 C6 H8 . . 118.9
C2 N C6 . . 118.4(6)
C2 N Pt . . 121.2(4)
C6 N Pt . . 120.4(5)
C1 Pt C1 . 4_556 86.5(4)
C1 Pt N . . 178.4(2)
C1 Pt N 4_556 . 91.9(3)
C1 Pt N . 4_556 91.9(3)
C1 Pt N 4_556 4_556 178.4(2)
N Pt N . 4_556 89.8(3)
C1 Pt Br . 4_556 89.2(2)
C1 Pt Br 4_556 4_556 88.8(2)
N Pt Br . 4_556 90.80(12)
N Pt Br 4_556 4_556 91.11(12)
C1 Pt Br . . 88.8(2)
C1 Pt Br 4_556 . 89.2(2)
N Pt Br . . 91.11(12)
N Pt Br 4_556 . 90.80(12)
Br Pt Br 4_556 . 177.31(4)

loop_
_geom_bond_atom_site_label_1
_geom_bond_atom_site_label_2
_geom_bond_site_symmetry_2
_geom_bond_distance
C1 Pt . 2.053(7)
C1 H3 . 0.9600
C1 H1 . 0.9600
C1 H2 . 0.9600
C2 N . 1.329(8)
C2 C3 . 1.375(10)
C2 H4 . 0.9300
C3 C4 . 1.391(10)
C3 H5 . 0.9300
C4 C5 . 1.375(11)
C4 H6 . 0.9300
C5 C6 . 1.394(10)
C5 H7 . 0.9300
C6 N . 1.347(7)
C6 H8 . 0.9300
N Pt . 2.226(5)
Br Pt . 2.4605(7)
Pt C1 4_556 2.053(7)
Pt N 4_556 2.226(5)
Pt Br 4_556 2.4605(7)

loop_
_geom_hbond_atom_site_label_D
_geom_hbond_atom_site_label_H
_geom_hbond_atom_site_label_A
_geom_hbond_site_symmetry_A
_geom_hbond_distance_DH
_geom_hbond_distance_HA
_geom_hbond_distance_DA
_geom_hbond_angle_DHA
C6 H8 Br 4_556 0.93 2.92 3.412(6) 114.7

loop_
_geom_torsion_atom_site_label_1
_geom_torsion_atom_site_label_2
_geom_torsion_atom_site_label_3
_geom_torsion_atom_site_label_4
_geom_torsion_site_symmetry_4
_geom_torsion
N C2 C3 C4 . -0.3(10)
C2 C3 C4 C5 . -0.9(11)
C3 C4 C5 C6 . 1.6(11)
C4 C5 C6 N . -1.3(11)
C3 C2 N C6 . 0.7(9)
C3 C2 N Pt . -179.8(5)
C5 C6 N C2 . 0.1(10)
C5 C6 N Pt . -179.4(5)
C2 N Pt N 4_556 49.9(4)
C6 N Pt N 4_556 -130.6(6)
C2 N Pt Br 4_556 141.0(4)
C6 N Pt Br 4_556 -39.5(5)
C2 N Pt Br . -40.9(4)
C6 N Pt Br . 138.6(5)
